data_7113468
loop_
_publ_author_name
'Bailey, Patrick D.'
'Clingan, Paul D.'
'Mills, Timothy J.'
'Price, Richard A.'
'Pritchard, Robin G.'

_publ_section_title
;
 Total synthesis of (--)-raumacline
;
_journal_coden_ASTM CHCOFS
_journal_issue 22
_journal_name_full
;
 Chemical Communications (Cambridge, United Kingdom)
;
_journal_page_first 2800
_journal_page_last 2801
_journal_paper_doi 10.1039/b310274b
_journal_year 2003
_chemical_compound_source 'synthesis as described'
_chemical_formula_moiety 'C26 H28 N3 O2'
_chemical_formula_sum 'C26 H27 N3 O2'
_chemical_formula_weight 413.51
_space_group_IT_number 4
_symmetry_cell_setting monoclinic
_symmetry_Int_Tables_number 4
_symmetry_space_group_name_Hall 'P 2yb'
_symmetry_space_group_name_H-M 'P 1 21 1'
_atom_sites_solution_hydrogens geom
_atom_sites_solution_primary direct
_atom_sites_solution_secondary difmap
_audit_conform_dict_location ftp://ftp.iucr.org/pub/cif_core.dic
_audit_conform_dict_name cif_core.dic
_audit_conform_dict_version 2.2
_audit_creation_date 2002-10-04T11:18:21-00:00
_audit_creation_method 'WinGX routine CIF_UPDATE'
_cell_angle_alpha 90
_cell_angle_beta 90.388(2)
_cell_angle_gamma 90
_cell_formula_units_Z 2
_cell_length_a 10.3050(4)
_cell_length_b 7.2730(3)
_cell_length_c 14.2530(8)
_cell_measurement_reflns_used 12661
_cell_measurement_temperature 150(2)
_cell_measurement_theta_max 27.485
_cell_measurement_theta_min 0.998
_cell_measurement_wavelength 0.71073
_cell_volume 1068.21(9)
_computing_cell_refinement 'HKL Scalepack (Otwinowski & Minor 1997)'
_computing_data_collection 'Collect (Nonius BV, 1997-2000)'
_computing_data_reduction 'HKL Denzo and Scalepack (Otwinowski & Minor 1997)'
_computing_molecular_graphics 'Ortep-3 for Windows (Farrugia, 1997)'
_computing_publication_material 'WinGX publication routines (Farrugia, 1999)'
_computing_structure_refinement 'SHELXL-97 (Sheldrick, 1997)'
_computing_structure_solution 'SHELXS-97 (Sheldrick, 1997)'
_diffrn_ambient_temperature 150(2)
_diffrn_detector 'CCD plate'
_diffrn_measured_fraction_theta_full 0.979
_diffrn_measured_fraction_theta_max 0.979
_diffrn_measurement_device '95mm CCD camera on \k-goniostat'
_diffrn_measurement_device_type KappaCCD
_diffrn_measurement_method 'CCD rotation images, thick slices'
_diffrn_orient_matrix_type 'by Nonius Collect from scalepack cell'
_diffrn_orient_matrix_UB_11 0.393603E-1
_diffrn_orient_matrix_UB_12 0.283875E-1
_diffrn_orient_matrix_UB_13 -0.622822E-1
_diffrn_orient_matrix_UB_21 -0.812104E-1
_diffrn_orient_matrix_UB_22 -0.423381E-1
_diffrn_orient_matrix_UB_23 -0.321528E-1
_diffrn_orient_matrix_UB_31 -0.356748E-1
_diffrn_orient_matrix_UB_32 0.127699
_diffrn_orient_matrix_UB_33 0.31852E-2
_diffrn_radiation_monochromator graphite
_diffrn_radiation_probe x-ray
_diffrn_radiation_type MoK\a
_diffrn_radiation_wavelength 0.71073
_diffrn_reflns_av_R_equivalents 0.0465
_diffrn_reflns_av_unetI/netI 0.0649
_diffrn_reflns_limit_h_max 11
_diffrn_reflns_limit_h_min -13
_diffrn_reflns_limit_k_max 9
_diffrn_reflns_limit_k_min -7
_diffrn_reflns_limit_l_max 18
_diffrn_reflns_limit_l_min -17
_diffrn_reflns_number 9756
_diffrn_reflns_reduction_process
;
Scaled and merged with SORTAV
R.H. Blessing, (1987) Cryst. Rev. 1, 3-58
R.H. Blessing, (1989) J. Appl. Cryst. 22, 396-397
;
_diffrn_reflns_theta_full 27.49
_diffrn_reflns_theta_max 27.49
_diffrn_reflns_theta_min 3.14
_diffrn_source 'Enraf Nonius FR590'
_exptl_absorpt_coefficient_mu 0.082
_exptl_absorpt_correction_T_max 0.9943
_exptl_absorpt_correction_T_min 0.9797
_exptl_absorpt_correction_type multi-scan
_exptl_absorpt_process_details
;
R.H. Blessing, Acta Cryst. (1995), A51, 33-38
;
_exptl_crystal_colour colourless
_exptl_crystal_density_diffrn 1.286
_exptl_crystal_density_method 'not measured'
_exptl_crystal_description plate
_exptl_crystal_F_000 440
_exptl_crystal_size_max 0.25
_exptl_crystal_size_mid 0.15
_exptl_crystal_size_min 0.07
_refine_diff_density_max 0.196
_refine_diff_density_min -0.203
_refine_diff_density_rms 0.048
_refine_ls_abs_structure_details 'Flack H D (1983), Acta Cryst. A39, 876-881'
_refine_ls_abs_structure_Flack 1.1(16)
_refine_ls_extinction_method none
_refine_ls_goodness_of_fit_ref 1.133
_refine_ls_hydrogen_treatment mixed
_refine_ls_matrix_type full
_refine_ls_number_parameters 361
_refine_ls_number_reflns 4320
_refine_ls_number_restraints 1
_refine_ls_restrained_S_all 1.133
_refine_ls_R_factor_all 0.0727
_refine_ls_R_factor_gt 0.0509
_refine_ls_shift/su_max 0
_refine_ls_shift/su_mean 0
_refine_ls_structure_factor_coef Fsqd
_refine_ls_weighting_details 'calc w=1/[\s^2^(Fo^2^)+(0.0262P)^2^+0.3256P] where P=(Fo^2^+2Fc^2^)/3'
_refine_ls_weighting_scheme calc
_refine_ls_wR_factor_gt 0.0974
_refine_ls_wR_factor_ref 0.1084
_reflns_number_gt 3530
_reflns_number_total 4320
_reflns_threshold_expression >2sigma(I)
_cod_duplicate_entry 7104905
_cod_data_source_file b310274b.txt
_cod_data_source_block pb6b
_cod_database_code 7113468

loop_
_symmetry_equiv_pos_as_xyz
'x, y, z'
'-x, y+1/2, -z'

loop_
_atom_site_label
_atom_site_type_symbol
_atom_site_fract_x
_atom_site_fract_y
_atom_site_fract_z
_atom_site_U_iso_or_equiv
_atom_site_adp_type
_atom_site_occupancy
_atom_site_symmetry_multiplicity
_atom_site_calc_flag
C2 C 0.6453(2) 0.2419(3) 0.23028(17) 0.0259(5) Uani 1 1 d
C3 C 0.7556(2) 0.1850(4) 0.29312(17) 0.0258(5) Uani 1 1 d
C5 C 0.8575(2) 0.4789(3) 0.26044(18) 0.0279(6) Uani 1 1 d
C6 C 0.7502(2) 0.5431(4) 0.1907(2) 0.0299(6) Uani 1 1 d
C7 C 0.6420(2) 0.4053(3) 0.18337(17) 0.0266(5) Uani 1 1 d
C8 C 0.5231(2) 0.4081(3) 0.13040(17) 0.0268(6) Uani 1 1 d
C9 C 0.4673(2) 0.5296(4) 0.06484(18) 0.0323(6) Uani 1 1 d
C10 C 0.3504(3) 0.4824(4) 0.02338(19) 0.0368(7) Uani 1 1 d
C11 C 0.2848(3) 0.3214(4) 0.0482(2) 0.0390(7) Uani 1 1 d
C12 C 0.3357(2) 0.1998(4) 0.11284(19) 0.0333(6) Uani 1 1 d
C13 C 0.4569(2) 0.2435(4) 0.15177(17) 0.0270(5) Uani 1 1 d
C14 C 0.7302(2) 0.2379(4) 0.39571(17) 0.0264(5) Uani 1 1 d
C15 C 0.7171(2) 0.4464(3) 0.40566(17) 0.0260(5) Uani 1 1 d
C16 C 0.8362(2) 0.5420(4) 0.36207(19) 0.0278(6) Uani 1 1 d
C17 C 0.9541(3) 0.4987(4) 0.41864(19) 0.0332(6) Uani 1 1 d
C19 C 0.6948(3) 0.5016(4) 0.50742(18) 0.0308(6) Uani 1 1 d
C20 C 0.6591(2) 0.7000(4) 0.51991(18) 0.0296(6) Uani 1 1 d
C22 C 0.6478(3) 0.9444(4) 0.6290(2) 0.0435(7) Uani 1 1 d
C23 C 0.4999(3) -0.0392(4) 0.2482(2) 0.0321(6) Uani 1 1 d
C24 C 0.9261(3) 0.2097(4) 0.17405(19) 0.0320(6) Uani 1 1 d
C25 C 1.0012(2) 0.0311(4) 0.18339(18) 0.0268(6) Uani 1 1 d
C26 C 1.0515(2) -0.0288(4) 0.26885(18) 0.0318(6) Uani 1 1 d
C27 C 1.1285(3) -0.1845(4) 0.2726(2) 0.0337(6) Uani 1 1 d
C28 C 1.1578(3) -0.2822(4) 0.1920(2) 0.0346(6) Uani 1 1 d
C29 C 1.1070(3) -0.2234(4) 0.1070(2) 0.0357(6) Uani 1 1 d
C30 C 1.0291(2) -0.0691(4) 0.10275(19) 0.0321(6) Uani 1 1 d
O20 O 0.61990(19) 0.8011(3) 0.45844(14) 0.0427(5) Uani 1 1 d
021 O 0.67303(19) 0.7520(3) 0.60894(13) 0.0389(5) Uani 1 1 d
N1 N 0.53297(19) 0.1425(3) 0.21333(15) 0.0266(5) Uani 1 1 d
N4 N 0.87548(18) 0.2783(3) 0.26241(14) 0.0266(5) Uani 1 1 d
N18 N 1.0421(2) 0.4645(4) 0.46375(17) 0.0464(6) Uani 1 1 d
H3 H 0.771(3) 0.048(5) 0.288(2) 0.056 Uiso 1 1 d
H5 H 0.944(3) 0.535(4) 0.240(2) 0.056 Uiso 1 1 d
H6A H 0.717(3) 0.665(5) 0.214(2) 0.056 Uiso 1 1 d
H6B H 0.796(3) 0.560(4) 0.128(3) 0.056 Uiso 1 1 d
H9 H 0.518(3) 0.643(5) 0.046(2) 0.056 Uiso 1 1 d
H10 H 0.315(3) 0.566(4) -0.027(2) 0.056 Uiso 1 1 d
H11 H 0.206(3) 0.295(4) 0.018(2) 0.056 Uiso 1 1 d
H12 H 0.289(3) 0.080(4) 0.132(2) 0.056 Uiso 1 1 d
H14A H 0.808(3) 0.192(4) 0.433(2) 0.056 Uiso 1 1 d
H14B H 0.645(3) 0.174(4) 0.418(2) 0.056 Uiso 1 1 d
H15 H 0.639(3) 0.496(5) 0.369(2) 0.056 Uiso 1 1 d
H16 H 0.821(3) 0.685(5) 0.364(2) 0.056 Uiso 1 1 d
H19A H 0.618(3) 0.429(5) 0.536(2) 0.056 Uiso 1 1 d
H19B H 0.777(3) 0.478(4) 0.548(2) 0.056 Uiso 1 1 d
H22A H 0.566(3) 0.991(5) 0.592(2) 0.056 Uiso 1 1 d
H22C H 0.722(3) 1.022(5) 0.612(2) 0.056 Uiso 1 1 d
H23A H 0.563(3) -0.079(4) 0.297(2) 0.056 Uiso 1 1 d
H23B H 0.415(3) -0.038(5) 0.275(2) 0.056 Uiso 1 1 d
H23C H 0.506(3) -0.134(5) 0.196(2) 0.056 Uiso 1 1 d
H24A H 0.852(3) 0.196(4) 0.126(2) 0.056 Uiso 1 1 d
H24B H 0.991(3) 0.312(5) 0.150(2) 0.056 Uiso 1 1 d
H26 H 1.035(3) 0.044(4) 0.328(2) 0.056 Uiso 1 1 d
H27 H 1.164(3) -0.231(4) 0.334(2) 0.056 Uiso 1 1 d
H28 H 1.216(3) -0.389(5) 0.192(2) 0.056 Uiso 1 1 d
H29 H 1.132(3) -0.293(5) 0.049(2) 0.056 Uiso 1 1 d
H29C H 0.630(3) 0.952(5) 0.692(3) 0.056 Uiso 1 1 d
H30 H 0.992(3) -0.021(5) 0.042(2) 0.056 Uiso 1 1 d

loop_
_atom_site_aniso_label
_atom_site_aniso_U_11
_atom_site_aniso_U_22
_atom_site_aniso_U_33
_atom_site_aniso_U_23
_atom_site_aniso_U_13
_atom_site_aniso_U_12
C2 0.0217(11) 0.0333(14) 0.0228(13) -0.0025(11) -0.0022(9) 0.0018(10)
C3 0.0232(12) 0.0272(13) 0.0269(13) -0.0002(10) -0.0038(10) 0.0027(10)
C5 0.0234(12) 0.0298(14) 0.0304(14) -0.0013(11) -0.0011(10) -0.0009(11)
C6 0.0258(13) 0.0333(14) 0.0304(15) 0.0041(12) -0.0014(11) -0.0027(12)
C7 0.0224(12) 0.0326(14) 0.0249(13) 0.0002(10) -0.0035(10) 0.0020(10)
C8 0.0237(12) 0.0360(14) 0.0209(13) -0.0026(11) 0.0011(10) 0.0061(10)
C9 0.0284(13) 0.0442(16) 0.0245(14) 0.0010(12) 0.0007(11) 0.0095(12)
C10 0.0318(14) 0.0514(18) 0.0272(15) 0.0001(13) -0.0033(11) 0.0175(14)
C11 0.0246(13) 0.0598(19) 0.0325(17) -0.0085(14) -0.0072(12) 0.0093(14)
C12 0.0221(12) 0.0454(17) 0.0325(15) -0.0069(13) -0.0016(11) 0.0025(12)
C13 0.0222(11) 0.0381(15) 0.0208(12) -0.0030(11) -0.0010(9) 0.0020(11)
C14 0.0228(12) 0.0300(14) 0.0264(13) 0.0001(11) -0.0016(10) 0.0007(11)
C15 0.0225(12) 0.0295(14) 0.0259(13) 0.0012(10) -0.0022(10) -0.0004(10)
C16 0.0248(13) 0.0302(14) 0.0282(14) -0.0021(11) -0.0018(10) -0.0009(11)
C17 0.0275(13) 0.0408(16) 0.0313(14) -0.0057(12) 0.0020(11) -0.0060(11)
C19 0.0329(14) 0.0337(16) 0.0258(14) 0.0024(11) -0.0032(11) -0.0009(11)
C20 0.0234(12) 0.0366(15) 0.0289(14) -0.0056(12) 0.0029(10) -0.0032(11)
C22 0.0487(18) 0.0418(18) 0.0401(18) -0.0144(14) 0.0087(15) -0.0120(15)
C23 0.0304(13) 0.0307(14) 0.0352(15) 0.0007(12) -0.0024(12) -0.0039(12)
C24 0.0289(13) 0.0423(16) 0.0246(14) -0.0026(12) 0.0000(10) 0.0054(12)
C25 0.0175(11) 0.0351(14) 0.0278(14) -0.0030(11) -0.0007(10) -0.0013(10)
C26 0.0287(13) 0.0391(15) 0.0276(14) -0.0036(12) -0.0031(11) 0.0023(12)
C27 0.0357(14) 0.0331(15) 0.0322(16) -0.0018(12) -0.0071(12) 0.0020(11)
C28 0.0317(14) 0.0302(15) 0.0419(17) -0.0058(12) -0.0040(12) 0.0021(12)
C29 0.0344(14) 0.0399(16) 0.0329(15) -0.0106(12) -0.0029(12) 0.0013(12)
C30 0.0283(13) 0.0400(16) 0.0279(14) -0.0043(11) -0.0038(11) 0.0007(11)
O20 0.0531(12) 0.0383(12) 0.0367(12) -0.0040(9) -0.0113(10) 0.0139(10)
021 0.0522(11) 0.0385(11) 0.0260(10) -0.0045(8) 0.0012(8) -0.0088(9)
N1 0.0225(10) 0.0297(12) 0.0276(12) 0.0000(9) -0.0031(9) -0.0001(8)
N4 0.0228(10) 0.0317(12) 0.0253(11) 0.0003(9) -0.0003(8) 0.0028(9)
N18 0.0331(13) 0.0650(17) 0.0409(14) -0.0066(13) -0.0080(11) -0.0067(13)

loop_
_atom_type_symbol
_atom_type_description
_atom_type_scat_dispersion_real
_atom_type_scat_dispersion_imag
_atom_type_scat_source
C C 0.0033 0.0016 'International Tables Vol C Tables 4.2.6.8 and 6.1.1.4'
H H 0 0 'International Tables Vol C Tables 4.2.6.8 and 6.1.1.4'
O O 0.0106 0.006 'International Tables Vol C Tables 4.2.6.8 and 6.1.1.4'
N N 0.0061 0.0033 'International Tables Vol C Tables 4.2.6.8 and 6.1.1.4'

loop_
_geom_angle_atom_site_label_1
_geom_angle_atom_site_label_2
_geom_angle_atom_site_label_3
_geom_angle
C7 C2 N1 110.56(19)
C7 C2 C3 123.3(2)
N1 C2 C3 126.1(2)
N4 C3 C2 109.1(2)
N4 C3 C14 108.37(19)
C2 C3 C14 111.4(2)
N4 C3 H3 107.6(18)
C2 C3 H3 110.3(18)
C14 C3 H3 109.9(19)
N4 C5 C16 107.3(2)
N4 C5 C6 113.5(2)
C16 C5 C6 114.0(2)
N4 C5 H5 106.9(18)
C16 C5 H5 106.3(18)
C6 C5 H5 108.4(17)
C7 C6 C5 111.7(2)
C7 C6 H6A 111.1(19)
C5 C6 H6A 106.8(19)
C7 C6 H6B 111.7(18)
C5 C6 H6B 105.3(18)
H6A C6 H6B 110(2)
C2 C7 C8 106.8(2)
C2 C7 C6 122.1(2)
C8 C7 C6 131.1(2)
C9 C8 C13 118.7(2)
C9 C8 C7 134.6(2)
C13 C8 C7 106.6(2)
C10 C9 C8 118.7(3)
C10 C9 H9 122.6(18)
C8 C9 H9 118.5(18)
C9 C10 C11 121.5(3)
C9 C10 H10 117.5(18)
C11 C10 H10 121.0(18)
C12 C11 C10 121.6(2)
C12 C11 H11 120(2)
C10 C11 H11 119(2)
C11 C12 C13 117.0(3)
C11 C12 H12 123.2(18)
C13 C12 H12 119.8(18)
N1 C13 C12 129.2(2)
N1 C13 C8 108.29(19)
C12 C13 C8 122.5(2)
C15 C14 C3 110.6(2)
C15 C14 H14A 110.3(19)
C3 C14 H14A 106.0(19)
C15 C14 H14B 109.9(18)
C3 C14 H14B 109.2(17)
H14A C14 H14B 111(3)
C19 C15 C14 111.3(2)
C19 C15 C16 112.9(2)
C14 C15 C16 109.8(2)
C19 C15 H15 105.8(19)
C14 C15 H15 111.6(19)
C16 C15 H15 105.1(18)
C17 C16 C5 109.0(2)
C17 C16 C15 109.6(2)
C5 C16 C15 111.3(2)
C17 C16 H16 108.8(17)
C5 C16 H16 109.7(18)
C15 C16 H16 108.3(17)
N18 C17 C16 178.2(3)
C20 C19 C15 113.9(2)
C20 C19 H19A 104.7(18)
C15 C19 H19A 111.4(18)
C20 C19 H19B 106.9(18)
C15 C19 H19B 111.0(18)
H19A C19 H19B 109(2)
O20 C20 021 123.4(2)
O20 C20 C19 125.4(2)
021 C20 C19 111.2(2)
021 C22 H22A 110.9(19)
021 C22 H22C 111.4(19)
H22A C22 H22C 108(3)
021 C22 H29C 107(2)
H22A C22 H29C 108(3)
H22C C22 H29C 112(3)
N1 C23 H23A 110.5(18)
N1 C23 H23B 110(2)
H23A C23 H23B 109(3)
N1 C23 H23C 110.3(18)
H23A C23 H23C 106(3)
H23B C23 H23C 111(3)
N4 C24 C25 113.8(2)
N4 C24 H24A 110.3(18)
C25 C24 H24A 110.5(18)
N4 C24 H24B 105.7(18)
C25 C24 H24B 107.8(17)
H24A C24 H24B 109(3)
C26 C25 C30 118.8(2)
C26 C25 C24 122.2(2)
C30 C25 C24 118.9(2)
C27 C26 C25 120.1(2)
C27 C26 H26 120.0(18)
C25 C26 H26 119.9(18)
C26 C27 C28 121.1(3)
C26 C27 H27 121.1(18)
C28 C27 H27 117.8(18)
C29 C28 C27 119.0(3)
C29 C28 H28 118(2)
C27 C28 H28 122(2)
C30 C29 C28 120.3(3)
C30 C29 H29 121.5(18)
C28 C29 H29 118.1(18)
C29 C30 C25 120.8(2)
C29 C30 H30 122.2(19)
C25 C30 H30 116.9(19)
C20 021 C22 116.3(2)
C13 N1 C2 107.7(2)
C13 N1 C23 124.5(2)
C2 N1 C23 127.8(2)
C24 N4 C5 111.7(2)
C24 N4 C3 113.8(2)
C5 N4 C3 110.86(19)

loop_
_geom_bond_atom_site_label_1
_geom_bond_atom_site_label_2
_geom_bond_distance
C2 C7 1.364(4)
C2 N1 1.384(3)
C2 C3 1.501(3)
C3 N4 1.478(3)
C3 C14 1.536(3)
C3 H3 1.01(3)
C5 N4 1.471(3)
C5 C16 1.537(4)
C5 C6 1.553(3)
C5 H5 1.03(3)
C6 C7 1.503(3)
C6 H6A 1.01(4)
C6 H6B 1.02(4)
C7 C8 1.435(3)
C8 C9 1.406(3)
C8 C13 1.412(4)
C9 C10 1.381(4)
C9 H9 1.02(3)
C10 C11 1.399(4)
C10 H10 1.01(3)
C11 C12 1.378(4)
C11 H11 0.93(3)
C12 C13 1.400(3)
C12 H12 1.03(3)
C13 N1 1.384(3)
C14 C15 1.529(4)
C14 H14A 1.02(3)
C14 H14B 1.05(3)
C15 C19 1.524(3)
C15 C16 1.545(3)
C15 H15 1.03(3)
C16 C17 1.487(4)
C16 H16 1.05(4)
C17 N18 1.136(3)
C19 C20 1.500(4)
C19 H19A 1.04(3)
C19 H19B 1.04(3)
C20 O20 1.211(3)
C20 021 1.331(3)
C22 021 1.452(4)
C22 H22A 1.05(3)
C22 H22C 0.98(4)
C22 H29C 0.92(4)
C23 N1 1.454(3)
C23 H23A 0.99(3)
C23 H23B 0.96(3)
C23 H23C 1.02(3)
C24 N4 1.454(3)
C24 C25 1.518(4)
C24 H24A 1.03(3)
C24 H24B 1.06(3)
C25 C26 1.391(3)
C25 C30 1.393(4)
C26 C27 1.383(4)
C26 H26 1.01(3)
C27 C28 1.385(4)
C27 H27 1.01(3)
C28 C29 1.385(4)
C28 H28 0.98(3)
C29 C30 1.381(4)
C29 H29 1.01(3)
C30 H30 1.00(3)
